data_7019746
loop_
_publ_author_name
'Herrington, Thomas J.'
'Thom, Alex J. W.'
'White, Andrew J. P.'
'Ashley, Andrew E.'

_publ_section_title
;
 Novel H(2) activation by a tris[3,5-bis(trifluoromethyl)phenyl]borane
 frustrated Lewis pair.
;
_journal_issue 30
_journal_name_full 'Dalton transactions (Cambridge, England : 2003)'
_journal_page_first 9019
_journal_page_last 9022
_journal_paper_doi 10.1039/c2dt30384a
_journal_volume 41
_journal_year 2012
_chemical_formula_moiety 'C48 H19 B2 F36, C9 H20 N, C4 H10 O'
_chemical_formula_sum 'C61 H49 B2 F36 N O'
_chemical_formula_weight 1517.63
_chemical_name_systematic
;
?
;
_space_group_IT_number 2
_symmetry_cell_setting triclinic
_symmetry_space_group_name_Hall '-P 1'
_symmetry_space_group_name_H-M 'P -1'
_atom_sites_solution_hydrogens geom
_atom_sites_solution_primary direct
_atom_sites_solution_secondary difmap
_audit_creation_method SHELXL-97
_cell_angle_alpha 90.233(4)
_cell_angle_beta 92.367(4)
_cell_angle_gamma 100.933(4)
_cell_formula_units_Z 2
_cell_length_a 12.0325(5)
_cell_length_b 15.7928(8)
_cell_length_c 17.3620(9)
_cell_measurement_reflns_used 5277
_cell_measurement_temperature 173
_cell_measurement_theta_max 28.4636
_cell_measurement_theta_min 3.0974
_cell_volume 3236.4(3)
_computing_cell_refinement 'CrysAlis RED, Oxford Diffraction Ltd'
_computing_data_collection 'CrysAlis CCD, Oxford Diffraction Ltd'
_computing_data_reduction 'CrysAlis RED, Oxford Diffraction Ltd'
_computing_molecular_graphics 'Bruker SHELXTL'
_computing_publication_material 'Bruker SHELXTL'
_computing_structure_refinement 'SHELXL-97 (Sheldrick, 1997)'
_computing_structure_solution 'SHELXS-97 (Sheldrick, 1990)'
_diffrn_ambient_temperature 173
_diffrn_detector_area_resol_mean 15.9825
_diffrn_measured_fraction_theta_full 0.985
_diffrn_measured_fraction_theta_max 0.803
_diffrn_measurement_device_type 'OD Xcalibur 3'
_diffrn_measurement_method 'omega scans'
_diffrn_radiation_monochromator graphite
_diffrn_radiation_source 'Enhance (Mo) X-ray Source'
_diffrn_radiation_type MoK\a
_diffrn_radiation_wavelength 0.71073
_diffrn_reflns_av_R_equivalents 0.0305
_diffrn_reflns_av_sigmaI/netI 0.0593
_diffrn_reflns_limit_h_max 15
_diffrn_reflns_limit_h_min -14
_diffrn_reflns_limit_k_max 20
_diffrn_reflns_limit_k_min -20
_diffrn_reflns_limit_l_max 23
_diffrn_reflns_limit_l_min -14
_diffrn_reflns_number 24009
_diffrn_reflns_theta_full 25.50
_diffrn_reflns_theta_max 28.53
_diffrn_reflns_theta_min 3.10
_exptl_absorpt_coefficient_mu 0.164
_exptl_absorpt_correction_T_max 0.979
_exptl_absorpt_correction_T_min 0.961
_exptl_absorpt_correction_type analytical
_exptl_absorpt_process_details
;
CrysAlisPro, Agilent Technologies,
Version 1.171.35.15 (release 03-08-2011 CrysAlis171 .NET)
(compiled Aug 3 2011,13:03:54)
Analytical numeric absorption correction using a multifaceted crystal
model based on expressions derived by R.C. Clark & J.S. Reid.
(Clark, R. C. & Reid, J. S. (1995). Acta Cryst. A51, 887-897)
;
_exptl_crystal_colour Colourless
_exptl_crystal_density_diffrn 1.557
_exptl_crystal_density_method 'not measured'
_exptl_crystal_description tablets
_exptl_crystal_F_000 1528
_exptl_crystal_size_max 0.32
_exptl_crystal_size_mid 0.30
_exptl_crystal_size_min 0.15
_refine_diff_density_max 0.564
_refine_diff_density_min -0.491
_refine_diff_density_rms 0.076
_refine_ls_extinction_method none
_refine_ls_goodness_of_fit_ref 1.046
_refine_ls_hydrogen_treatment mixed
_refine_ls_matrix_type full
_refine_ls_number_parameters 1009
_refine_ls_number_reflns 13209
_refine_ls_number_restraints 343
_refine_ls_restrained_S_all 1.081
_refine_ls_R_factor_all 0.1380
_refine_ls_R_factor_gt 0.0822
_refine_ls_shift/su_max 0.001
_refine_ls_shift/su_mean 0.000
_refine_ls_structure_factor_coef Fsqd
_refine_ls_weighting_details 'calc w=1/[\s^2^(Fo^2^)+(0.1179P)^2^+2.2360P] where P=(Fo^2^+2Fc^2^)/3'
_refine_ls_weighting_scheme calc
_refine_ls_wR_factor_gt 0.2189
_refine_ls_wR_factor_ref 0.2509
_reflns_number_gt 7684
_reflns_number_total 13209
_reflns_threshold_expression >2sigma(I)
_cod_data_source_file c2dt30384a.txt
_cod_data_source_block 2.Et2O
_cod_depositor_comments
;
The following automatic conversions were performed:

'_symmetry_cell_setting' value 'Triclinic' changed to 'triclinic'
according to /home/saulius/struct/CIF-dictionaries/cif_core.dic
dictionary named 'cif_core.dic' version 2.4.1 from 2010-06-29.

Automatic conversion script
Id: cif_fix_values 1891 2012-01-12 08:04:46Z andrius 
;
_cod_original_sg_symbol_H-M P-1
_cod_database_code 7019746

loop_
_symmetry_equiv_pos_as_xyz
'x, y, z'
'-x, -y, -z'

loop_
_atom_site_label
_atom_site_type_symbol
_atom_site_fract_x
_atom_site_fract_y
_atom_site_fract_z
_atom_site_U_iso_or_equiv
_atom_site_adp_type
_atom_site_occupancy
_atom_site_symmetry_multiplicity
_atom_site_calc_flag
_atom_site_refinement_flags
_atom_site_disorder_assembly
_atom_site_disorder_group
H1 H 0.506(2) 0.747(2) 0.7453(17) 0.029(9) Uiso 1 1 d . . .
B1 B 0.4327(3) 0.6671(2) 0.7428(2) 0.0267(8) Uani 1 1 d . . .
B2 B 0.5866(3) 0.8256(2) 0.7476(2) 0.0268(8) Uani 1 1 d . . .
C1 C 0.5036(3) 0.6069(2) 0.79101(19) 0.0274(7) Uani 1 1 d . . .
C2 C 0.5303(3) 0.5309(2) 0.7617(2) 0.0340(8) Uani 1 1 d . A .
H2A H 0.5064 0.5133 0.7104 0.041 Uiso 1 1 calc R . .
C3 C 0.5912(3) 0.4804(2) 0.8062(2) 0.0408(9) Uani 1 1 d D . .
C4 C 0.6278(3) 0.5043(2) 0.8801(2) 0.0426(9) Uani 1 1 d . A .
H4A H 0.6709 0.4704 0.9096 0.051 Uiso 1 1 calc R . .
C5 C 0.6012(3) 0.5787(2) 0.9114(2) 0.0366(8) Uani 1 1 d . . .
C6 C 0.5391(3) 0.6281(2) 0.86724(19) 0.0306(7) Uani 1 1 d . A .
H6A H 0.5201 0.6781 0.8899 0.037 Uiso 1 1 calc R . .
C7 C 0.6102(8) 0.3965(4) 0.7713(4) 0.0454(19) Uani 0.691(8) 1 d PDU A 1
F7A F 0.5366(5) 0.3609(3) 0.7166(3) 0.091(2) Uani 0.691(8) 1 d PDU A 1
F7B F 0.7076(5) 0.4062(3) 0.7371(5) 0.111(3) Uani 0.691(8) 1 d PDU A 1
F7C F 0.6122(6) 0.3358(3) 0.8243(3) 0.0692(17) Uani 0.691(8) 1 d PDU A 1
C7' C 0.6399(13) 0.4064(11) 0.7792(9) 0.068(7) Uiso 0.309(8) 1 d PDU A 2
F7D F 0.6250(11) 0.3998(8) 0.7045(6) 0.073(3) Uiso 0.309(8) 1 d PDU A 2
F7E F 0.7464(8) 0.4096(7) 0.7950(6) 0.072(3) Uiso 0.309(8) 1 d PDU A 2
F7F F 0.5809(12) 0.3352(11) 0.8057(9) 0.081(5) Uiso 0.309(8) 1 d PDU A 2
C8 C 0.6404(4) 0.6065(3) 0.9913(2) 0.0498(10) Uani 1 1 d . A .
F8A F 0.7462(3) 0.6515(2) 0.99495(17) 0.0995(12) Uani 1 1 d . . .
F8B F 0.6404(2) 0.54050(17) 1.03919(14) 0.0663(7) Uani 1 1 d . . .
F8C F 0.5764(3) 0.6556(2) 1.02380(15) 0.0893(11) Uani 1 1 d . . .
C9 C 0.3235(3) 0.6866(2) 0.78565(19) 0.0288(7) Uani 1 1 d . . .
C10 C 0.2699(3) 0.6300(2) 0.8402(2) 0.0340(8) Uani 1 1 d . . .
H10A H 0.2998 0.5801 0.8528 0.041 Uiso 1 1 calc R . .
C11 C 0.1744(3) 0.6443(2) 0.8766(2) 0.0369(8) Uani 1 1 d . . .
C12 C 0.1303(3) 0.7180(3) 0.8611(2) 0.0409(9) Uani 1 1 d . B .
H12A H 0.0669 0.7295 0.8872 0.049 Uiso 1 1 calc R . .
C13 C 0.1814(3) 0.7743(2) 0.8065(2) 0.0372(9) Uani 1 1 d D . .
C14 C 0.2744(3) 0.7587(2) 0.7689(2) 0.0333(8) Uani 1 1 d . B .
H14A H 0.3061 0.7978 0.7306 0.040 Uiso 1 1 calc R . .
C15 C 0.1202(4) 0.5805(3) 0.9339(3) 0.0538(11) Uani 1 1 d . . .
F15A F 0.1084(3) 0.49933(19) 0.9083(2) 0.0985(11) Uani 1 1 d . . .
F15B F 0.1812(3) 0.5838(2) 0.99941(16) 0.0838(10) Uani 1 1 d . . .
F15C F 0.0198(2) 0.5935(2) 0.95345(19) 0.0881(11) Uani 1 1 d . . .
C16 C 0.1345(4) 0.8539(3) 0.7864(4) 0.0548(19) Uani 0.853(6) 1 d PDU B 1
F16A F 0.0263(3) 0.8459(2) 0.8031(3) 0.0894(15) Uani 0.853(6) 1 d PDU B 1
F16B F 0.1903(4) 0.9229(2) 0.8237(4) 0.114(2) Uani 0.853(6) 1 d PDU B 1
F16C F 0.1342(4) 0.8712(3) 0.7126(2) 0.0993(16) Uani 0.853(6) 1 d PDU B 1
C16' C 0.133(2) 0.8540(13) 0.7967(13) 0.055(10) Uiso 0.147(6) 1 d PDU B 2
F16D F 0.100(2) 0.8831(16) 0.8609(11) 0.089(6) Uiso 0.147(6) 1 d PDU B 2
F16E F 0.2069(18) 0.9163(17) 0.7686(15) 0.084(6) Uiso 0.147(6) 1 d PDU B 2
F16F F 0.044(2) 0.8454(17) 0.7489(14) 0.098(6) Uiso 0.147(6) 1 d PDU B 2
C17 C 0.4154(3) 0.6497(2) 0.65137(19) 0.0289(7) Uani 1 1 d . . .
C18 C 0.3094(3) 0.6426(2) 0.6125(2) 0.0350(8) Uani 1 1 d . . .
H18A H 0.2447 0.6456 0.6412 0.042 Uiso 1 1 calc R . .
C19 C 0.2966(3) 0.6312(3) 0.5327(2) 0.0412(9) Uani 1 1 d . . .
C20 C 0.3880(3) 0.6260(3) 0.4893(2) 0.0440(10) Uani 1 1 d . . .
H20A H 0.3789 0.6186 0.4350 0.053 Uiso 1 1 calc R . .
C21 C 0.4936(3) 0.6318(2) 0.5262(2) 0.0372(8) Uani 1 1 d . . .
C22 C 0.5060(3) 0.6426(2) 0.60560(19) 0.0305(8) Uani 1 1 d . . .
H22A H 0.5789 0.6453 0.6298 0.037 Uiso 1 1 calc R . .
C23 C 0.1816(4) 0.6218(4) 0.4937(3) 0.0583(12) Uani 1 1 d . . .
F23A F 0.1346(3) 0.5404(2) 0.4801(2) 0.1056(12) Uani 1 1 d . . .
F23B F 0.1088(2) 0.6539(3) 0.53284(18) 0.0990(12) Uani 1 1 d . . .
F23C F 0.1843(3) 0.6592(3) 0.42492(17) 0.1040(13) Uani 1 1 d . . .
C24 C 0.5943(4) 0.6287(3) 0.4798(2) 0.0452(10) Uani 1 1 d . . .
F24A F 0.6376(3) 0.7052(2) 0.4503(2) 0.0918(11) Uani 1 1 d . . .
F24B F 0.5725(2) 0.57319(19) 0.42078(15) 0.0684(8) Uani 1 1 d . . .
F24C F 0.6796(2) 0.6048(2) 0.52050(16) 0.0832(10) Uani 1 1 d . . .
C25 C 0.5192(3) 0.8906(2) 0.70125(19) 0.0287(7) Uani 1 1 d . . .
C26 C 0.5065(3) 0.9696(2) 0.7326(2) 0.0319(8) Uani 1 1 d . . .
H26A H 0.5390 0.9862 0.7825 0.038 Uiso 1 1 calc R . .
C27 C 0.4475(3) 1.0248(2) 0.6928(2) 0.0364(8) Uani 1 1 d . . .
C28 C 0.3964(3) 1.0019(2) 0.6213(2) 0.0395(9) Uani 1 1 d . . .
H28A H 0.3541 1.0387 0.5949 0.047 Uiso 1 1 calc R . .
C29 C 0.4082(3) 0.9233(2) 0.5886(2) 0.0372(8) Uani 1 1 d . . .
C30 C 0.4699(3) 0.8702(2) 0.6276(2) 0.0321(8) Uani 1 1 d . . .
H30A H 0.4790 0.8180 0.6035 0.038 Uiso 1 1 calc R . .
C31 C 0.4364(4) 1.1082(3) 0.7301(3) 0.0487(10) Uani 1 1 d . . .
F31A F 0.5352(2) 1.15256(17) 0.7574(2) 0.0874(10) Uani 1 1 d . . .
F31B F 0.3715(3) 1.09708(18) 0.79130(16) 0.0708(8) Uani 1 1 d . . .
F31C F 0.3890(3) 1.15921(18) 0.68370(17) 0.0836(10) Uani 1 1 d . . .
C32 C 0.3524(4) 0.8971(3) 0.5119(3) 0.0512(11) Uani 1 1 d . . .
F32A F 0.2470(3) 0.8524(2) 0.51759(18) 0.0962(11) Uani 1 1 d . . .
F32B F 0.3450(2) 0.96342(17) 0.46526(15) 0.0673(8) Uani 1 1 d . . .
F32C F 0.4074(3) 0.8465(2) 0.47184(15) 0.0804(9) Uani 1 1 d . . .
C33 C 0.6919(3) 0.8013(2) 0.70395(19) 0.0291(7) Uani 1 1 d . . .
C34 C 0.7355(3) 0.8442(2) 0.6383(2) 0.0335(8) Uani 1 1 d . C .
H34A H 0.7028 0.8905 0.6190 0.040 Uiso 1 1 calc R . .
C35 C 0.8248(3) 0.8214(2) 0.6005(2) 0.0390(9) Uani 1 1 d D . .
C36 C 0.8740(3) 0.7533(3) 0.6258(2) 0.0400(9) Uani 1 1 d . C .
H36A H 0.9343 0.7369 0.5993 0.048 Uiso 1 1 calc R . .
C37 C 0.8328(3) 0.7099(2) 0.6908(2) 0.0367(8) Uani 1 1 d . . .
C38 C 0.7450(3) 0.7330(2) 0.7294(2) 0.0303(7) Uani 1 1 d . C .
H38A H 0.7195 0.7023 0.7743 0.036 Uiso 1 1 calc R . .
C39 C 0.8695(6) 0.8717(4) 0.5316(3) 0.053(2) Uani 0.798(9) 1 d PDU C 1
F39A F 0.9310(7) 0.9465(4) 0.5519(3) 0.132(3) Uani 0.798(9) 1 d PDU C 1
F39B F 0.7889(4) 0.8867(4) 0.4833(3) 0.091(2) Uani 0.798(9) 1 d PDU C 1
F39C F 0.9353(6) 0.8329(4) 0.4906(3) 0.098(2) Uani 0.798(9) 1 d PDU C 1
C39' C 0.8773(16) 0.8724(13) 0.5345(11) 0.066(10) Uiso 0.202(9) 1 d PDU C 2
F39D F 0.8291(15) 0.9367(13) 0.5126(11) 0.075(5) Uiso 0.202(9) 1 d PDU C 2
F39E F 0.873(2) 0.8214(12) 0.4743(13) 0.104(7) Uiso 0.202(9) 1 d PDU C 2
F39F F 0.9840(12) 0.9087(12) 0.5457(11) 0.079(5) Uiso 0.202(9) 1 d PDU C 2
C40 C 0.8809(3) 0.6332(3) 0.7165(3) 0.0467(10) Uani 1 1 d . C .
F40A F 0.8271(2) 0.56035(17) 0.6809(2) 0.0817(9) Uani 1 1 d . . .
F40B F 0.9906(2) 0.64118(18) 0.70262(17) 0.0676(8) Uani 1 1 d . . .
F40C F 0.8726(2) 0.6186(2) 0.79198(17) 0.0740(8) Uani 1 1 d . . .
C41 C 0.6070(3) 0.8449(2) 0.83852(19) 0.0275(7) Uani 1 1 d . . .
C42 C 0.7131(3) 0.8557(2) 0.8769(2) 0.0323(8) Uani 1 1 d . D .
H42A H 0.7777 0.8522 0.8483 0.039 Uiso 1 1 calc R . .
C43 C 0.7265(3) 0.8714(2) 0.9559(2) 0.0384(9) Uani 1 1 d D . .
C44 C 0.6350(3) 0.8763(2) 1.0003(2) 0.0396(9) Uani 1 1 d . D .
H44A H 0.6445 0.8865 1.0543 0.047 Uiso 1 1 calc R . .
C45 C 0.5288(3) 0.8659(2) 0.9630(2) 0.0362(8) Uani 1 1 d D . .
C46 C 0.5160(3) 0.8514(2) 0.8844(2) 0.0301(7) Uani 1 1 d . D .
H46A H 0.4424 0.8456 0.8605 0.036 Uiso 1 1 calc R . .
C47 C 0.8433(6) 0.8823(6) 0.9932(4) 0.050(3) Uani 0.689(9) 1 d PDU D 1
F47A F 0.9029(6) 0.9581(5) 0.9778(6) 0.146(4) Uani 0.689(9) 1 d PDU D 1
F47B F 0.9045(4) 0.8275(5) 0.9691(3) 0.099(3) Uani 0.689(9) 1 d PDU D 1
F47C F 0.8437(4) 0.8763(6) 1.0689(2) 0.090(2) Uani 0.689(9) 1 d PDU D 1
C47' C 0.8392(12) 0.8931(10) 0.9974(9) 0.059(7) Uiso 0.311(9) 1 d PDU D 2
F47D F 0.8652(10) 0.9692(7) 1.0302(7) 0.080(4) Uiso 0.311(9) 1 d PDU D 2
F47E F 0.9233(9) 0.8931(10) 0.9517(6) 0.072(3) Uiso 0.311(9) 1 d PDU D 2
F47F F 0.8513(11) 0.8373(7) 1.0518(8) 0.079(4) Uiso 0.311(9) 1 d PDU D 2
C48 C 0.4270(4) 0.8671(4) 1.0104(3) 0.0470(15) Uani 0.904(7) 1 d PDU D 1
F48A F 0.3859(4) 0.7901(2) 1.0376(3) 0.1054(19) Uani 0.904(7) 1 d PDU D 1
F48B F 0.4473(3) 0.9215(3) 1.06918(19) 0.0766(13) Uani 0.904(7) 1 d PDU D 1
F48C F 0.3425(3) 0.8921(4) 0.97000(18) 0.0841(14) Uani 0.904(7) 1 d PDU D 1
C48' C 0.4241(19) 0.863(2) 1.0075(16) 0.047(11) Uiso 0.096(7) 1 d PDU D 2
F48D F 0.442(3) 0.857(3) 1.0825(16) 0.082(7) Uiso 0.096(7) 1 d PDU D 2
F48E F 0.381(3) 0.934(2) 0.998(2) 0.088(7) Uiso 0.096(7) 1 d PDU D 2
F48F F 0.340(3) 0.799(2) 0.988(2) 0.086(7) Uiso 0.096(7) 1 d PDU D 2
N50 N 1.0012(3) 0.1782(2) 0.78849(18) 0.0371(7) Uani 1 1 d D . .
H50A H 1.047(2) 0.164(2) 0.8269(13) 0.032(10) Uiso 1 1 d D . .
H50B H 1.044(3) 0.2229(15) 0.7651(19) 0.037(10) Uiso 1 1 d D . .
C51 C 0.9781(3) 0.1038(2) 0.7286(2) 0.0411(9) Uani 1 1 d . . .
C52 C 0.8962(4) 0.1285(3) 0.6670(3) 0.0520(11) Uani 1 1 d . . .
H52A H 0.9361 0.1782 0.6380 0.062 Uiso 1 1 calc R . .
H52B H 0.8733 0.0796 0.6302 0.062 Uiso 1 1 calc R . .
C53 C 0.7912(4) 0.1519(3) 0.6992(3) 0.0618(13) Uani 1 1 d . . .
H53A H 0.7476 0.1013 0.7250 0.074 Uiso 1 1 calc R . .
H53B H 0.7426 0.1684 0.6566 0.074 Uiso 1 1 calc R . .
C54 C 0.8231(4) 0.2271(3) 0.7570(3) 0.0612(13) Uani 1 1 d . . .
H54A H 0.7529 0.2398 0.7783 0.073 Uiso 1 1 calc R . .
H54B H 0.8598 0.2789 0.7293 0.073 Uiso 1 1 calc R . .
C55 C 0.9032(3) 0.2102(3) 0.8245(2) 0.0492(10) Uani 1 1 d . . .
C56 C 1.0919(4) 0.0991(3) 0.6976(3) 0.0564(12) Uani 1 1 d . . .
H56A H 1.1223 0.1534 0.6722 0.085 Uiso 1 1 calc R . .
H56B H 1.0833 0.0514 0.6602 0.085 Uiso 1 1 calc R . .
H56C H 1.1440 0.0895 0.7401 0.085 Uiso 1 1 calc R . .
C57 C 0.9313(4) 0.0189(3) 0.7679(3) 0.0671(14) Uani 1 1 d . . .
H57A H 0.9332 -0.0293 0.7326 0.101 Uiso 1 1 calc R . .
H57B H 0.8530 0.0183 0.7816 0.101 Uiso 1 1 calc R . .
H57C H 0.9777 0.0132 0.8146 0.101 Uiso 1 1 calc R . .
C58 C 0.8462(4) 0.1454(4) 0.8811(3) 0.0708(14) Uani 1 1 d . . .
H58A H 0.7982 0.1728 0.9136 0.106 Uiso 1 1 calc R . .
H58B H 0.9040 0.1248 0.9135 0.106 Uiso 1 1 calc R . .
H58C H 0.7995 0.0966 0.8528 0.106 Uiso 1 1 calc R . .
C59 C 0.9566(4) 0.2934(4) 0.8662(3) 0.0735(15) Uani 1 1 d . . .
H59A H 0.8977 0.3179 0.8907 0.110 Uiso 1 1 calc R . .
H59B H 0.9947 0.3347 0.8292 0.110 Uiso 1 1 calc R . .
H59C H 1.0121 0.2816 0.9057 0.110 Uiso 1 1 calc R . .
O60 O 0.8646(2) 0.67667(19) 0.28394(17) 0.0548(8) Uani 1 1 d . . .
C61 C 0.7522(4) 0.6463(5) 0.2572(4) 0.091(2) Uani 1 1 d . . .
H61A H 0.7006 0.6495 0.2996 0.109 Uiso 1 1 calc R . .
H61B H 0.7432 0.5852 0.2410 0.109 Uiso 1 1 calc R . .
C62 C 0.7209(4) 0.6970(4) 0.1921(3) 0.0732(15) Uani 1 1 d . . .
H62A H 0.6416 0.6754 0.1757 0.110 Uiso 1 1 calc R . .
H62B H 0.7696 0.6918 0.1491 0.110 Uiso 1 1 calc R . .
H62C H 0.7305 0.7577 0.2078 0.110 Uiso 1 1 calc R . .
C63 C 0.9003(5) 0.6294(4) 0.3489(3) 0.0729(15) Uani 1 1 d . . .
H63A H 0.8382 0.6170 0.3853 0.087 Uiso 1 1 calc R . .
H63B H 0.9665 0.6655 0.3764 0.087 Uiso 1 1 calc R . .
C64 C 0.9311(6) 0.5471(4) 0.3239(4) 0.103(2) Uani 1 1 d . . .
H64A H 0.9543 0.5167 0.3691 0.155 Uiso 1 1 calc R . .
H64B H 0.9938 0.5593 0.2889 0.155 Uiso 1 1 calc R . .
H64C H 0.8654 0.5110 0.2973 0.155 Uiso 1 1 calc R . .

loop_
_atom_site_aniso_label
_atom_site_aniso_U_11
_atom_site_aniso_U_22
_atom_site_aniso_U_33
_atom_site_aniso_U_23
_atom_site_aniso_U_13
_atom_site_aniso_U_12
B1 0.0287(19) 0.0208(19) 0.030(2) 0.0033(16) 0.0018(15) 0.0033(15)
B2 0.0290(19) 0.0219(19) 0.0274(19) 0.0015(16) -0.0019(15) 0.0001(15)
C1 0.0303(17) 0.0240(17) 0.0269(17) 0.0026(14) 0.0020(13) 0.0022(13)
C2 0.045(2) 0.0283(19) 0.0305(19) 0.0013(15) 0.0064(15) 0.0113(16)
C3 0.054(2) 0.034(2) 0.039(2) 0.0065(17) 0.0099(18) 0.0195(18)
C4 0.053(2) 0.038(2) 0.042(2) 0.0122(18) 0.0012(18) 0.0231(18)
C5 0.044(2) 0.030(2) 0.035(2) 0.0074(16) -0.0003(16) 0.0059(16)
C6 0.0356(18) 0.0251(18) 0.0315(18) 0.0029(15) 0.0025(14) 0.0063(14)
C7 0.074(5) 0.033(4) 0.038(4) 0.015(3) 0.016(3) 0.030(4)
F7A 0.140(5) 0.053(3) 0.090(3) -0.038(2) -0.039(3) 0.054(3)
F7B 0.114(5) 0.043(3) 0.185(7) -0.012(3) 0.097(5) 0.015(3)
F7C 0.132(5) 0.027(2) 0.057(3) 0.007(2) 0.001(3) 0.037(3)
C8 0.065(3) 0.044(2) 0.042(2) 0.011(2) -0.010(2) 0.015(2)
F8A 0.105(2) 0.110(3) 0.0588(18) 0.0117(18) -0.0273(17) -0.035(2)
F8B 0.103(2) 0.0567(16) 0.0406(14) 0.0157(12) -0.0111(13) 0.0206(15)
F8C 0.149(3) 0.095(2) 0.0418(15) -0.0167(15) -0.0262(17) 0.074(2)
C9 0.0300(17) 0.0267(18) 0.0284(18) 0.0025(14) -0.0029(14) 0.0028(14)
C10 0.0373(19) 0.0305(19) 0.0342(19) 0.0041(16) 0.0008(15) 0.0068(15)
C11 0.039(2) 0.037(2) 0.034(2) 0.0054(16) 0.0047(16) 0.0063(16)
C12 0.0319(19) 0.048(2) 0.044(2) 0.0001(18) 0.0095(16) 0.0099(17)
C13 0.0317(19) 0.029(2) 0.050(2) 0.0022(17) 0.0014(16) 0.0042(15)
C14 0.0330(19) 0.0269(19) 0.039(2) 0.0058(16) 0.0042(15) 0.0026(15)
C15 0.052(3) 0.063(3) 0.049(3) 0.018(2) 0.019(2) 0.014(2)
F15A 0.141(3) 0.0481(18) 0.097(2) 0.0168(17) 0.058(2) -0.0163(18)
F15B 0.088(2) 0.114(3) 0.0543(17) 0.0405(17) 0.0125(15) 0.0295(18)
F15C 0.0627(17) 0.117(3) 0.095(2) 0.060(2) 0.0426(16) 0.0334(17)
C16 0.039(3) 0.044(3) 0.086(5) 0.008(3) 0.009(3) 0.017(2)
F16A 0.061(2) 0.071(2) 0.151(4) 0.041(3) 0.039(2) 0.0401(18)
F16B 0.132(4) 0.034(2) 0.175(5) -0.025(3) -0.070(4) 0.032(2)
F16C 0.137(4) 0.096(3) 0.091(3) 0.044(2) 0.021(3) 0.083(3)
C17 0.0356(18) 0.0198(17) 0.0301(18) 0.0028(14) -0.0014(14) 0.0027(14)
C18 0.0369(19) 0.032(2) 0.036(2) 0.0037(16) -0.0016(15) 0.0053(15)
C19 0.042(2) 0.042(2) 0.037(2) 0.0008(18) -0.0061(17) 0.0032(17)
C20 0.058(3) 0.044(2) 0.0281(19) -0.0024(17) -0.0065(18) 0.0054(19)
C21 0.044(2) 0.031(2) 0.035(2) 0.0001(16) 0.0001(16) 0.0025(16)
C22 0.0392(19) 0.0219(17) 0.0287(18) -0.0021(14) -0.0015(14) 0.0022(14)
C23 0.048(3) 0.077(4) 0.045(3) -0.004(2) -0.013(2) 0.001(2)
F23A 0.074(2) 0.096(3) 0.133(3) -0.023(2) -0.048(2) -0.0073(18)
F23B 0.0561(17) 0.175(4) 0.073(2) -0.030(2) -0.0207(15) 0.047(2)
F23C 0.0693(19) 0.183(4) 0.0551(18) 0.032(2) -0.0218(15) 0.018(2)
C24 0.055(2) 0.047(3) 0.031(2) -0.0039(19) 0.0053(18) 0.0004(19)
F24A 0.107(2) 0.0604(19) 0.106(3) 0.0045(17) 0.063(2) -0.0017(17)
F24B 0.0747(17) 0.077(2) 0.0512(15) -0.0269(14) 0.0109(13) 0.0063(14)
F24C 0.0623(17) 0.146(3) 0.0501(16) -0.0123(18) 0.0078(13) 0.0414(18)
C25 0.0309(17) 0.0219(17) 0.0316(18) 0.0052(14) 0.0043(14) -0.0006(13)
C26 0.0358(19) 0.0257(18) 0.0339(19) 0.0005(15) 0.0004(15) 0.0048(14)
C27 0.040(2) 0.0248(19) 0.044(2) 0.0046(16) 0.0038(16) 0.0056(15)
C28 0.044(2) 0.0272(19) 0.048(2) 0.0074(17) -0.0018(17) 0.0085(16)
C29 0.037(2) 0.032(2) 0.039(2) 0.0073(17) -0.0042(16) 0.0012(15)
C30 0.0384(19) 0.0237(18) 0.0331(19) 0.0035(15) 0.0023(15) 0.0031(14)
C31 0.056(3) 0.034(2) 0.059(3) -0.001(2) -0.002(2) 0.016(2)
F31A 0.0702(18) 0.0386(15) 0.150(3) -0.0356(18) -0.0070(19) 0.0057(13)
F31B 0.095(2) 0.0577(17) 0.0657(18) -0.0085(14) 0.0192(16) 0.0273(15)
F31C 0.141(3) 0.0491(17) 0.075(2) 0.0014(14) -0.0074(18) 0.0566(18)
C32 0.063(3) 0.040(2) 0.048(3) 0.010(2) -0.016(2) 0.007(2)
F32A 0.089(2) 0.113(3) 0.0636(19) 0.0104(18) -0.0297(16) -0.0327(19)
F32B 0.102(2) 0.0504(16) 0.0495(15) 0.0135(12) -0.0198(14) 0.0201(14)
F32C 0.133(3) 0.0696(19) 0.0452(15) -0.0128(14) -0.0283(16) 0.0428(18)
C33 0.0312(17) 0.0261(18) 0.0275(17) -0.0014(14) 0.0010(14) -0.0012(14)
C34 0.040(2) 0.0294(19) 0.0309(19) 0.0009(15) 0.0029(15) 0.0044(15)
C35 0.042(2) 0.039(2) 0.035(2) 0.0030(17) 0.0097(16) 0.0047(17)
C36 0.036(2) 0.044(2) 0.040(2) -0.0022(18) 0.0104(16) 0.0085(17)
C37 0.0338(19) 0.034(2) 0.041(2) 0.0003(17) 0.0005(16) 0.0053(15)
C38 0.0303(18) 0.0276(18) 0.0318(18) 0.0048(15) 0.0028(14) 0.0021(14)
C39 0.063(4) 0.055(4) 0.046(4) 0.014(3) 0.028(3) 0.019(3)
F39A 0.193(6) 0.089(4) 0.083(3) 0.011(3) 0.060(4) -0.068(4)
F39B 0.086(3) 0.130(5) 0.066(3) 0.063(3) 0.026(2) 0.041(3)
F39C 0.121(4) 0.135(4) 0.065(3) 0.051(3) 0.067(3) 0.083(3)
C40 0.039(2) 0.043(2) 0.060(3) 0.004(2) 0.0050(19) 0.0137(18)
F40A 0.0825(19) 0.0365(15) 0.126(3) -0.0046(16) -0.0147(18) 0.0159(14)
F40B 0.0493(15) 0.0672(18) 0.094(2) 0.0175(15) 0.0123(13) 0.0281(13)
F40C 0.0786(18) 0.086(2) 0.0714(19) 0.0320(16) 0.0158(15) 0.0481(16)
C41 0.0333(18) 0.0184(16) 0.0305(18) 0.0040(14) 0.0020(14) 0.0041(13)
C42 0.0331(18) 0.0285(19) 0.0340(19) 0.0061(15) 0.0005(15) 0.0025(14)
C43 0.037(2) 0.037(2) 0.038(2) 0.0017(17) -0.0055(16) -0.0004(16)
C44 0.050(2) 0.041(2) 0.0251(18) -0.0009(16) -0.0031(16) 0.0026(17)
C45 0.043(2) 0.0293(19) 0.035(2) 0.0009(16) 0.0053(16) 0.0034(16)
C46 0.0308(18) 0.0257(18) 0.0325(19) -0.0018(15) 0.0016(14) 0.0022(14)
C47 0.047(4) 0.062(5) 0.034(4) 0.014(3) -0.011(3) -0.007(3)
F47A 0.088(4) 0.119(5) 0.189(7) 0.081(5) -0.087(4) -0.067(4)
F47B 0.046(2) 0.164(7) 0.093(4) -0.042(4) -0.028(2) 0.044(3)
F47C 0.065(3) 0.183(6) 0.030(2) -0.014(3) -0.0222(19) 0.049(3)
C48 0.051(3) 0.056(3) 0.033(3) -0.004(2) 0.010(2) 0.005(2)
F48A 0.110(3) 0.068(2) 0.148(4) 0.030(3) 0.098(3) 0.022(2)
F48B 0.075(2) 0.098(3) 0.057(2) -0.0326(19) 0.0149(15) 0.0171(18)
F48C 0.056(2) 0.157(4) 0.0495(19) -0.007(2) 0.0094(15) 0.044(2)
N50 0.0348(17) 0.0418(19) 0.0353(18) 0.0064(15) 0.0001(14) 0.0094(14)
C51 0.046(2) 0.036(2) 0.043(2) -0.0022(18) -0.0027(17) 0.0116(17)
C52 0.056(3) 0.050(3) 0.049(3) -0.006(2) -0.012(2) 0.012(2)
C53 0.053(3) 0.058(3) 0.075(3) 0.001(3) -0.017(2) 0.016(2)
C54 0.049(3) 0.070(3) 0.072(3) -0.001(3) 0.001(2) 0.032(2)
C55 0.048(2) 0.057(3) 0.049(2) 0.002(2) 0.0132(19) 0.023(2)
C56 0.058(3) 0.056(3) 0.059(3) -0.007(2) 0.004(2) 0.020(2)
C57 0.070(3) 0.039(3) 0.092(4) 0.013(3) 0.002(3) 0.011(2)
C58 0.059(3) 0.094(4) 0.064(3) 0.019(3) 0.024(2) 0.019(3)
C59 0.080(3) 0.078(4) 0.069(3) -0.024(3) 0.009(3) 0.032(3)
O60 0.0490(17) 0.0510(18) 0.0607(19) 0.0116(15) -0.0088(14) 0.0022(13)
C61 0.053(3) 0.113(5) 0.096(4) 0.035(4) -0.018(3) -0.010(3)
C62 0.059(3) 0.097(4) 0.061(3) -0.013(3) -0.018(2) 0.012(3)
C63 0.069(3) 0.077(4) 0.067(3) 0.018(3) -0.011(3) 0.003(3)
C64 0.112(5) 0.064(4) 0.130(6) 0.021(4) -0.023(4) 0.013(3)

loop_
_atom_type_symbol
_atom_type_description
_atom_type_scat_dispersion_real
_atom_type_scat_dispersion_imag
_atom_type_scat_source
C C 0.0033 0.0016 'International Tables Vol C Tables 4.2.6.8 and 6.1.1.4'
H H 0.0000 0.0000 'International Tables Vol C Tables 4.2.6.8 and 6.1.1.4'
B B 0.0013 0.0007 'International Tables Vol C Tables 4.2.6.8 and 6.1.1.4'
N N 0.0061 0.0033 'International Tables Vol C Tables 4.2.6.8 and 6.1.1.4'
O O 0.0106 0.0060 'International Tables Vol C Tables 4.2.6.8 and 6.1.1.4'
F F 0.0171 0.0103 'International Tables Vol C Tables 4.2.6.8 and 6.1.1.4'

loop_
_geom_angle_atom_site_label_1
_geom_angle_atom_site_label_2
_geom_angle_atom_site_label_3
_geom_angle
C1 B1 C17 117.1(3)
C1 B1 C9 114.0(3)
C17 B1 C9 115.7(3)
C41 B2 C33 116.0(3)
C41 B2 C25 115.0(3)
C33 B2 C25 114.9(3)
C6 C1 C2 116.3(3)
C6 C1 B1 119.9(3)
C2 C1 B1 123.8(3)
C3 C2 C1 121.6(3)
C4 C3 C2 120.8(3)
C4 C3 C7' 111.5(7)
C2 C3 C7' 127.0(7)
C4 C3 C7 121.3(4)
C2 C3 C7 117.8(4)
C3 C4 C5 119.1(3)
C6 C5 C4 119.9(3)
C6 C5 C8 119.8(3)
C4 C5 C8 120.3(3)
C5 C6 C1 122.4(3)
F7A C7 F7B 102.8(6)
F7A C7 F7C 105.9(7)
F7B C7 F7C 106.5(6)
F7A C7 C3 116.8(5)
F7B C7 C3 111.9(6)
F7C C7 C3 112.1(5)
F7E C7' F7D 107.1(12)
F7E C7' F7F 110.0(12)
F7D C7' F7F 105.1(12)
F7E C7' C3 116.6(12)
F7D C7' C3 108.6(12)
F7F C7' C3 108.8(14)
F8C C8 F8A 106.6(4)
F8C C8 F8B 105.2(4)
F8A C8 F8B 105.7(3)
F8C C8 C5 113.3(3)
F8A C8 C5 112.4(4)
F8B C8 C5 113.1(4)
C10 C9 C14 116.1(3)
C10 C9 B1 121.1(3)
C14 C9 B1 122.8(3)
C11 C10 C9 122.3(3)
C10 C11 C12 120.3(3)
C10 C11 C15 119.6(3)
C12 C11 C15 120.1(3)
C13 C12 C11 118.3(3)
C14 C13 C12 121.3(3)
C14 C13 C16' 124.0(10)
C12 C13 C16' 114.6(9)
C14 C13 C16 118.8(4)
C12 C13 C16 120.0(4)
C13 C14 C9 121.7(3)
F15C C15 F15B 105.3(4)
F15C C15 F15A 108.2(4)
F15B C15 F15A 105.4(4)
F15C C15 C11 113.0(4)
F15B C15 C11 112.3(4)
F15A C15 C11 112.2(4)
F16C C16 F16B 107.7(5)
F16C C16 F16A 103.4(5)
F16B C16 F16A 107.1(5)
F16C C16 C13 113.8(5)
F16B C16 C13 112.0(5)
F16A C16 C13 112.2(4)
F16E C16' F16F 105.0(14)
F16E C16' F16D 107.1(15)
F16F C16' F16D 105.0(14)
F16E C16' C13 110.9(19)
F16F C16' C13 114(2)
F16D C16' C13 113.7(18)
C22 C17 C18 115.9(3)
C22 C17 B1 121.7(3)
C18 C17 B1 122.3(3)
C19 C18 C17 121.7(3)
C20 C19 C18 120.8(3)
C20 C19 C23 119.2(4)
C18 C19 C23 119.9(4)
C19 C20 C21 118.9(3)
C20 C21 C22 120.1(3)
C20 C21 C24 119.6(3)
C22 C21 C24 120.2(3)
C21 C22 C17 122.5(3)
F23B C23 F23A 105.7(4)
F23B C23 F23C 106.3(4)
F23A C23 F23C 105.1(4)
F23B C23 C19 114.2(4)
F23A C23 C19 112.3(4)
F23C C23 C19 112.6(4)
F24B C24 F24A 106.6(3)
F24B C24 F24C 104.9(3)
F24A C24 F24C 105.5(4)
F24B C24 C21 113.4(3)
F24A C24 C21 112.4(3)
F24C C24 C21 113.3(3)
C26 C25 C30 116.3(3)
C26 C25 B2 122.1(3)
C30 C25 B2 121.6(3)
C27 C26 C25 121.8(3)
C28 C27 C26 120.8(3)
C28 C27 C31 120.1(3)
C26 C27 C31 119.0(3)
C27 C28 C29 118.4(3)
C30 C29 C28 120.3(3)
C30 C29 C32 120.5(3)
C28 C29 C32 119.2(3)
C29 C30 C25 122.3(3)
F31C C31 F31A 108.2(4)
F31C C31 F31B 104.9(3)
F31A C31 F31B 104.5(4)
F31C C31 C27 113.5(4)
F31A C31 C27 112.4(3)
F31B C31 C27 112.7(3)
F32A C32 F32C 105.9(4)
F32A C32 F32B 106.6(3)
F32C C32 F32B 104.8(4)
F32A C32 C29 112.2(4)
F32C C32 C29 112.8(3)
F32B C32 C29 113.8(3)
C34 C33 C38 115.7(3)
C34 C33 B2 122.9(3)
C38 C33 B2 121.4(3)
C35 C34 C33 122.1(3)
C34 C35 C36 121.0(3)
C34 C35 C39' 121.7(8)
C36 C35 C39' 117.2(8)
C34 C35 C39 119.4(4)
C36 C35 C39 119.6(4)
C37 C36 C35 118.0(3)
C38 C37 C36 121.4(3)
C38 C37 C40 119.8(3)
C36 C37 C40 118.7(3)
C37 C38 C33 121.7(3)
F39A C39 F39B 107.1(6)
F39A C39 F39C 105.6(6)
F39B C39 F39C 105.7(5)
F39A C39 C35 111.4(5)
F39B C39 C35 113.0(5)
F39C C39 C35 113.5(5)
F39F C39' F39E 105.7(14)
F39F C39' F39D 103.3(13)
F39E C39' F39D 106.7(14)
F39F C39' C35 115.5(16)
F39E C39' C35 109.3(17)
F39D C39' C35 115.5(16)
F40B C40 F40C 106.0(3)
F40B C40 F40A 106.8(3)
F40C C40 F40A 105.9(4)
F40B C40 C37 112.7(3)
F40C C40 C37 113.1(3)
F40A C40 C37 111.8(3)
C42 C41 C46 115.9(3)
C42 C41 B2 123.6(3)
C46 C41 B2 120.5(3)
C43 C42 C41 121.6(3)
C44 C43 C42 121.5(3)
C44 C43 C47' 115.1(7)
C42 C43 C47' 123.2(7)
C44 C43 C47 119.9(4)
C42 C43 C47 118.6(4)
C43 C44 C45 117.6(3)
C46 C45 C44 120.8(3)
C46 C45 C48' 118.0(12)
C44 C45 C48' 121.1(12)
C46 C45 C48 120.4(3)
C44 C45 C48 118.8(4)
C45 C46 C41 122.6(3)
F47A C47 F47B 104.3(7)
F47A C47 F47C 106.7(7)
F47B C47 F47C 106.3(6)
F47A C47 C43 110.6(6)
F47B C47 C43 114.8(6)
F47C C47 C43 113.5(6)
F47D C47' F47E 102.6(11)
F47D C47' F47F 106.0(12)
F47E C47' F47F 105.8(12)
F47D C47' C43 116.6(12)
F47E C47' C43 112.6(12)
F47F C47' C43 112.1(12)
F48B C48 F48A 107.7(4)
F48B C48 F48C 104.0(4)
F48A C48 F48C 106.6(5)
F48B C48 C45 113.7(4)
F48A C48 C45 111.7(4)
F48C C48 C45 112.6(4)
F48D C48' F48F 106.3(15)
F48D C48' F48E 105.7(15)
F48F C48' F48E 104.7(15)
F48D C48' C45 113(2)
F48F C48' C45 114(3)
F48E C48' C45 112(3)
C55 N50 C51 120.5(3)
C56 C51 C52 112.4(4)
C56 C51 C57 109.1(3)
C52 C51 C57 113.0(4)
C56 C51 N50 105.4(3)
C52 C51 N50 106.5(3)
C57 C51 N50 110.1(3)
C53 C52 C51 113.6(4)
C52 C53 C54 110.5(4)
C53 C54 C55 114.2(4)
C58 C55 C59 110.0(4)
C58 C55 N50 110.6(4)
C59 C55 N50 105.2(3)
C58 C55 C54 113.1(4)
C59 C55 C54 111.2(4)
N50 C55 C54 106.4(3)
C61 O60 C63 114.0(4)
O60 C61 C62 111.4(5)
O60 C63 C64 111.6(5)

loop_
_geom_bond_atom_site_label_1
_geom_bond_atom_site_label_2
_geom_bond_distance
B1 C1 1.609(5)
B1 C17 1.609(5)
B1 C9 1.614(5)
B2 C41 1.606(5)
B2 C33 1.608(5)
B2 C25 1.622(5)
C1 C6 1.393(5)
C1 C2 1.398(5)
C2 C3 1.397(5)
C3 C4 1.366(5)
C3 C7' 1.486(16)
C3 C7 1.515(7)
C4 C5 1.391(5)
C5 C6 1.390(5)
C5 C8 1.484(5)
C7 F7A 1.318(9)
C7 F7B 1.320(8)
C7 F7C 1.335(7)
C7' F7E 1.290(13)
C7' F7D 1.303(14)
C7' F7F 1.307(14)
C8 F8C 1.331(5)
C8 F8A 1.333(5)
C8 F8B 1.336(5)
C9 C10 1.396(5)
C9 C14 1.406(5)
C10 C11 1.389(5)
C11 C12 1.392(5)
C11 C15 1.496(5)
C12 C13 1.383(5)
C13 C14 1.380(5)
C13 C16' 1.492(17)
C13 C16 1.510(6)
C15 F15C 1.321(5)
C15 F15B 1.324(5)
C15 F15A 1.335(6)
C16 F16C 1.311(7)
C16 F16B 1.318(7)
C16 F16A 1.328(6)
C16' F16E 1.306(15)
C16' F16F 1.308(15)
C16' F16D 1.309(15)
C17 C22 1.397(5)
C17 C18 1.403(5)
C18 C19 1.394(5)
C19 C20 1.372(6)
C19 C23 1.497(6)
C20 C21 1.386(5)
C21 C22 1.387(5)
C21 C24 1.490(5)
C23 F23B 1.305(5)
C23 F23A 1.318(6)
C23 F23C 1.333(6)
C24 F24B 1.331(4)
C24 F24A 1.334(5)
C24 F24C 1.337(5)
C25 C26 1.397(5)
C25 C30 1.397(5)
C26 C27 1.393(5)
C27 C28 1.378(5)
C27 C31 1.497(5)
C28 C29 1.397(5)
C29 C30 1.383(5)
C29 C32 1.489(5)
C31 F31C 1.328(5)
C31 F31A 1.328(5)
C31 F31B 1.337(5)
C32 F32A 1.336(5)
C32 F32C 1.339(5)
C32 F32B 1.340(5)
C33 C34 1.397(5)
C33 C38 1.419(5)
C34 C35 1.386(5)
C35 C36 1.387(5)
C35 C39' 1.495(17)
C35 C39 1.500(6)
C36 C37 1.382(5)
C37 C38 1.378(5)
C37 C40 1.500(5)
C39 F39A 1.309(7)
C39 F39B 1.312(7)
C39 F39C 1.318(6)
C39' F39F 1.309(14)
C39' F39E 1.311(15)
C39' F39D 1.312(14)
C40 F40B 1.335(5)
C40 F40C 1.335(5)
C40 F40A 1.343(5)
C41 C42 1.395(5)
C41 C46 1.399(5)
C42 C43 1.392(5)
C43 C44 1.383(5)
C43 C47' 1.489(15)
C43 C47 1.502(7)
C44 C45 1.389(5)
C45 C46 1.381(5)
C45 C48' 1.500(18)
C45 C48 1.506(6)
C47 F47A 1.307(8)
C47 F47B 1.316(9)
C47 F47C 1.318(7)
C47' F47D 1.305(14)
C47' F47E 1.311(14)
C47' F47F 1.317(14)
C48 F48B 1.317(5)
C48 F48A 1.319(6)
C48 F48C 1.333(6)
C48' F48D 1.317(15)
C48' F48F 1.319(15)
C48' F48E 1.320(15)
N50 C55 1.523(5)
N50 C51 1.543(5)
C51 C56 1.506(6)
C51 C52 1.527(5)
C51 C57 1.527(6)
C52 C53 1.510(6)
C53 C54 1.533(7)
C54 C55 1.542(6)
C55 C58 1.510(6)
C55 C59 1.516(7)
O60 C61 1.405(5)
O60 C63 1.450(6)
C61 C62 1.465(7)
C63 C64 1.485(8)
